data_7150971
loop_
_publ_author_name
'Gabbutt, Christopher D.'
'Heron, B. Mark'
'Kolla, Suresh B.'
'Kilner, Colin'
'Coles, Simon J.'
'Horton, Peter N.'
'Hursthouse, Michael B.'

_publ_section_title
;
 Ring contraction during the 6\p-electrocyclisation of naphthopyran
 valence tautomers
;
_journal_issue 17
_journal_name_full 'Organic &amp; Biomolecular Chemistry'
_journal_page_first 3096
_journal_page_last 3104
_journal_paper_doi 10.1039/b807744d
_journal_volume 6
_journal_year 2008
_chemical_formula_sum 'C25 H16 O2 S'
_chemical_formula_weight 380.44
_chemical_name_systematic
;
?
;
_space_group_IT_number 14
_symmetry_cell_setting monoclinic
_symmetry_space_group_name_Hall '-P 2yn'
_symmetry_space_group_name_H-M 'P 1 21/n 1'
_atom_sites_solution_hydrogens geom
_atom_sites_solution_primary direct
_atom_sites_solution_secondary difmap
_audit_creation_method SHELXL-97
_cell_angle_alpha 90.00
_cell_angle_beta 96.3650(10)
_cell_angle_gamma 90.00
_cell_formula_units_Z 4
_cell_length_a 11.3454(2)
_cell_length_b 13.4896(2)
_cell_length_c 11.5736(3)
_cell_measurement_reflns_used 4147
_cell_measurement_temperature 120(2)
_cell_measurement_theta_max 27.48
_cell_measurement_theta_min 2.91
_cell_volume 1760.36(6)
_computing_cell_refinement 'DENZO, COLLECT'
_computing_data_reduction 'DENZO, COLLECT'
_computing_molecular_graphics 'PLATON (Spek, 1990)'
_computing_structure_refinement 'SHELXL-97 (Sheldrick, 1997)'
_computing_structure_solution 'SHELXS-97 (Sheldrick, 1997)'
_diffrn_ambient_temperature 120(2)
_diffrn_detector_area_resol_mean 9.091
_diffrn_measured_fraction_theta_full 0.993
_diffrn_measured_fraction_theta_max 0.993
_diffrn_measurement_device_type 'Bruker-Nonius KappaCCD Area Detector'
_diffrn_measurement_method '\f and \w scans'
_diffrn_radiation_monochromator '10cm confocal mirrors'
_diffrn_radiation_source 'Bruker-Nonius FR591 rotating anode'
_diffrn_radiation_type MoK\a
_diffrn_radiation_wavelength 0.71073
_diffrn_reflns_av_R_equivalents 0.0303
_diffrn_reflns_av_sigmaI/netI 0.0264
_diffrn_reflns_limit_h_max 14
_diffrn_reflns_limit_h_min -14
_diffrn_reflns_limit_k_max 17
_diffrn_reflns_limit_k_min -17
_diffrn_reflns_limit_l_max 14
_diffrn_reflns_limit_l_min -15
_diffrn_reflns_number 22230
_diffrn_reflns_theta_full 27.49
_diffrn_reflns_theta_max 27.49
_diffrn_reflns_theta_min 3.02
_diffrn_standards_number 0
_exptl_absorpt_coefficient_mu 0.203
_exptl_absorpt_correction_T_max 0.9605
_exptl_absorpt_correction_T_min 0.9415
_exptl_absorpt_correction_type multi-scan
_exptl_absorpt_process_details 'SADABS V2.10 (Sheldrick, G.M., 2003)'
_exptl_crystal_colour colourless
_exptl_crystal_density_diffrn 1.435
_exptl_crystal_density_method 'not measured'
_exptl_crystal_description prism
_exptl_crystal_F_000 792
_exptl_crystal_size_max 0.30
_exptl_crystal_size_mid 0.30
_exptl_crystal_size_min 0.20
_refine_diff_density_max 0.360
_refine_diff_density_min -0.470
_refine_diff_density_rms 0.074
_refine_ls_extinction_method none
_refine_ls_goodness_of_fit_ref 1.056
_refine_ls_hydrogen_treatment constr
_refine_ls_matrix_type full
_refine_ls_number_parameters 253
_refine_ls_number_reflns 4007
_refine_ls_number_restraints 0
_refine_ls_restrained_S_all 1.056
_refine_ls_R_factor_all 0.0389
_refine_ls_R_factor_gt 0.0364
_refine_ls_shift/su_max 0.000
_refine_ls_shift/su_mean 0.000
_refine_ls_structure_factor_coef Fsqd
_refine_ls_weighting_details 'calc w=1/[\s^2^(Fo^2^)+(0.0397P)^2^+1.1620P] where P=(Fo^2^+2Fc^2^)/3'
_refine_ls_weighting_scheme calc
_refine_ls_wR_factor_gt 0.0926
_refine_ls_wR_factor_ref 0.0943
_reflns_number_gt 3750
_reflns_number_total 4007
_reflns_threshold_expression >2sigma(I)
_cod_data_source_file b807744d.txt
_cod_data_source_block 2006src0544
_cod_depositor_comments
;
The following automatic conversions were performed:
'_symmetry_cell_setting' value 'Monoclinic' changed to 'monoclinic'
according to '/home/saulius/struct/CIF-dictionaries/cif_core.dic'
dictionary named 'cif_core.dic' version 2.4.1 from 2010-06-29.

Automatic conversion script
Id: cif_fix_enum 1527 2010-12-29 10:47:43Z saulius 
;
_cod_original_sg_symbol_H-M P2(1)/n
_cod_database_code 7150971

loop_
_symmetry_equiv_pos_as_xyz
'x, y, z'
'-x+1/2, y+1/2, -z+1/2'
'-x, -y, -z'
'x-1/2, -y-1/2, z-1/2'

loop_
_atom_site_label
_atom_site_type_symbol
_atom_site_fract_x
_atom_site_fract_y
_atom_site_fract_z
_atom_site_U_iso_or_equiv
_atom_site_adp_type
_atom_site_occupancy
_atom_site_symmetry_multiplicity
_atom_site_calc_flag
_atom_site_refinement_flags
_atom_site_disorder_assembly
_atom_site_disorder_group
C1 C 0.65268(11) 0.26316(9) 0.84179(11) 0.0148(3) Uani 1 1 d . . .
C2 C 0.73376(11) 0.35149(10) 0.85435(11) 0.0168(3) Uani 1 1 d . . .
H2 H 0.8172 0.3422 0.8613 0.020 Uiso 1 1 calc R . .
C3 C 0.68926(11) 0.44292(10) 0.85588(11) 0.0166(3) Uani 1 1 d . . .
H3 H 0.7411 0.4984 0.8603 0.020 Uiso 1 1 calc R . .
C4 C 0.56124(11) 0.45838(10) 0.85078(11) 0.0148(3) Uani 1 1 d . . .
C5 C 0.49235(11) 0.37637(9) 0.86797(11) 0.0142(2) Uani 1 1 d . . .
C6 C 0.36890(11) 0.38296(10) 0.87151(11) 0.0167(3) Uani 1 1 d . . .
H6 H 0.3240 0.3253 0.8839 0.020 Uiso 1 1 calc R . .
C7 C 0.31429(12) 0.47313(10) 0.85691(12) 0.0181(3) Uani 1 1 d . . .
H7 H 0.2309 0.4775 0.8587 0.022 Uiso 1 1 calc R . .
C8 C 0.37986(11) 0.56023(10) 0.83910(11) 0.0161(3) Uani 1 1 d . . .
C9 C 0.32440(12) 0.65467(10) 0.82652(12) 0.0198(3) Uani 1 1 d . . .
H9 H 0.2410 0.6596 0.8276 0.024 Uiso 1 1 calc R . .
C10 C 0.38910(13) 0.73874(10) 0.81285(12) 0.0206(3) Uani 1 1 d . . .
H10 H 0.3508 0.8014 0.8053 0.025 Uiso 1 1 calc R . .
C11 C 0.51257(13) 0.73201(10) 0.81006(12) 0.0207(3) Uani 1 1 d . . .
H11 H 0.5574 0.7905 0.8011 0.025 Uiso 1 1 calc R . .
C12 C 0.56891(12) 0.64178(10) 0.82013(12) 0.0189(3) Uani 1 1 d . . .
H12 H 0.6521 0.6386 0.8166 0.023 Uiso 1 1 calc R . .
C13 C 0.50519(11) 0.55333(10) 0.83570(11) 0.0153(2) Uani 1 1 d . . .
C20 C 0.61990(11) 0.23266(9) 0.71463(11) 0.0145(2) Uani 1 1 d . . .
C21 C 0.55130(11) 0.14752(9) 0.69095(11) 0.0148(2) Uani 1 1 d . . .
C22 C 0.52095(11) 0.11349(10) 0.57840(12) 0.0177(3) Uani 1 1 d . . .
H22 H 0.4732 0.0559 0.5647 0.021 Uiso 1 1 calc R . .
C23 C 0.56112(12) 0.16458(10) 0.48589(12) 0.0193(3) Uani 1 1 d . . .
H23 H 0.5437 0.1407 0.4087 0.023 Uiso 1 1 calc R . .
C24 C 0.62674(12) 0.25061(11) 0.50738(12) 0.0204(3) Uani 1 1 d . . .
H24 H 0.6521 0.2867 0.4441 0.024 Uiso 1 1 calc R . .
C25 C 0.65603(12) 0.28488(10) 0.62069(12) 0.0181(3) Uani 1 1 d . . .
H25 H 0.7008 0.3441 0.6339 0.022 Uiso 1 1 calc R . .
C14 C 0.69893(11) 0.17222(10) 0.91101(11) 0.0159(3) Uani 1 1 d . . .
C15 C 0.63225(12) 0.08511(10) 0.90130(11) 0.0161(3) Uani 1 1 d . . .
C16 C 0.66449(13) 0.00130(10) 0.96700(12) 0.0206(3) Uani 1 1 d . . .
H16 H 0.6169 -0.0568 0.9596 0.025 Uiso 1 1 calc R . .
C17 C 0.76797(14) 0.00407(11) 1.04387(12) 0.0247(3) Uani 1 1 d . . .
H17 H 0.7909 -0.0522 1.0904 0.030 Uiso 1 1 calc R . .
C18 C 0.83752(13) 0.08861(11) 1.05268(13) 0.0244(3) Uani 1 1 d . . .
H18 H 0.9091 0.0895 1.1037 0.029 Uiso 1 1 calc R . .
C19 C 0.80319(12) 0.17253(11) 0.98705(12) 0.0208(3) Uani 1 1 d . . .
H19 H 0.8512 0.2304 0.9942 0.025 Uiso 1 1 calc R . .
O1 O 0.54141(8) 0.28424(7) 0.88993(8) 0.0155(2) Uani 1 1 d . . .
O11 O 0.48233(9) -0.02654(7) 0.76461(9) 0.0235(2) Uani 1 1 d . . .
S1 S 0.49657(3) 0.07808(2) 0.80589(3) 0.01641(10) Uani 1 1 d . . .

loop_
_atom_site_aniso_label
_atom_site_aniso_U_11
_atom_site_aniso_U_22
_atom_site_aniso_U_33
_atom_site_aniso_U_23
_atom_site_aniso_U_13
_atom_site_aniso_U_12
C1 0.0135(6) 0.0158(6) 0.0155(6) -0.0005(5) 0.0028(5) 0.0007(5)
C2 0.0135(6) 0.0194(6) 0.0175(6) -0.0013(5) 0.0017(5) -0.0016(5)
C3 0.0146(6) 0.0185(6) 0.0168(6) -0.0020(5) 0.0021(5) -0.0033(5)
C4 0.0148(6) 0.0172(6) 0.0121(6) -0.0012(5) 0.0006(4) -0.0014(5)
C5 0.0164(6) 0.0155(6) 0.0107(5) -0.0017(5) 0.0010(4) 0.0004(5)
C6 0.0158(6) 0.0190(6) 0.0154(6) -0.0014(5) 0.0024(5) -0.0035(5)
C7 0.0139(6) 0.0223(7) 0.0179(6) -0.0019(5) 0.0016(5) -0.0004(5)
C8 0.0170(6) 0.0189(6) 0.0121(6) -0.0013(5) 0.0002(5) 0.0007(5)
C9 0.0197(6) 0.0224(7) 0.0169(6) -0.0010(5) 0.0006(5) 0.0036(5)
C10 0.0278(7) 0.0183(6) 0.0156(6) 0.0010(5) 0.0010(5) 0.0049(5)
C11 0.0276(7) 0.0170(6) 0.0176(6) 0.0013(5) 0.0033(5) -0.0024(5)
C12 0.0195(6) 0.0192(6) 0.0183(6) -0.0001(5) 0.0034(5) -0.0019(5)
C13 0.0170(6) 0.0170(6) 0.0118(6) -0.0012(5) 0.0017(4) -0.0008(5)
C20 0.0135(6) 0.0154(6) 0.0146(6) -0.0005(5) 0.0015(4) 0.0023(5)
C21 0.0132(6) 0.0164(6) 0.0149(6) 0.0013(5) 0.0017(4) 0.0022(5)
C22 0.0172(6) 0.0170(6) 0.0185(6) -0.0014(5) 0.0001(5) 0.0017(5)
C23 0.0211(6) 0.0220(7) 0.0146(6) -0.0010(5) 0.0011(5) 0.0051(5)
C24 0.0226(7) 0.0222(7) 0.0171(6) 0.0037(5) 0.0057(5) 0.0033(5)
C25 0.0186(6) 0.0173(6) 0.0188(6) 0.0014(5) 0.0044(5) 0.0004(5)
C14 0.0174(6) 0.0173(6) 0.0132(6) -0.0015(5) 0.0023(5) 0.0024(5)
C15 0.0179(6) 0.0180(6) 0.0125(6) -0.0009(5) 0.0019(5) 0.0022(5)
C16 0.0290(7) 0.0182(6) 0.0148(6) 0.0003(5) 0.0033(5) 0.0032(5)
C17 0.0344(8) 0.0225(7) 0.0165(6) 0.0020(5) -0.0002(6) 0.0093(6)
C18 0.0244(7) 0.0296(8) 0.0178(7) -0.0019(6) -0.0041(5) 0.0067(6)
C19 0.0201(6) 0.0236(7) 0.0183(6) -0.0033(5) 0.0000(5) 0.0012(5)
O1 0.0147(4) 0.0147(4) 0.0176(4) -0.0001(3) 0.0043(3) 0.0005(3)
O11 0.0300(5) 0.0167(5) 0.0230(5) 0.0007(4) -0.0014(4) -0.0066(4)
S1 0.01672(17) 0.01689(17) 0.01556(17) 0.00162(11) 0.00150(12) -0.00257(11)

loop_
_atom_type_symbol
_atom_type_description
_atom_type_scat_dispersion_real
_atom_type_scat_dispersion_imag
_atom_type_scat_source
C C 0.0033 0.0016 'International Tables Vol C Tables 4.2.6.8 and 6.1.1.4'
H H 0.0000 0.0000 'International Tables Vol C Tables 4.2.6.8 and 6.1.1.4'
O O 0.0106 0.0060 'International Tables Vol C Tables 4.2.6.8 and 6.1.1.4'
S S 0.1246 0.1234 'International Tables Vol C Tables 4.2.6.8 and 6.1.1.4'

loop_
_geom_angle_atom_site_label_1
_geom_angle_atom_site_label_2
_geom_angle_atom_site_label_3
_geom_angle
_geom_angle_site_symmetry_1
_geom_angle_site_symmetry_3
_geom_angle_publ_flag
O1 C1 C2 110.73(10) . . ?
O1 C1 C14 102.55(10) . . ?
C2 C1 C14 114.56(11) . . ?
O1 C1 C20 106.85(10) . . ?
C2 C1 C20 112.73(10) . . ?
C14 C1 C20 108.71(10) . . ?
C3 C2 C1 120.41(11) . . ?
C3 C2 H2 119.8 . . ?
C1 C2 H2 119.8 . . ?
C2 C3 C4 120.48(12) . . ?
C2 C3 H3 119.8 . . ?
C4 C3 H3 119.8 . . ?
C5 C4 C13 118.88(12) . . ?
C5 C4 C3 117.08(12) . . ?
C13 C4 C3 123.94(12) . . ?
O1 C5 C4 121.80(11) . . ?
O1 C5 C6 115.82(11) . . ?
C4 C5 C6 122.27(12) . . ?
C7 C6 C5 119.41(12) . . ?
C7 C6 H6 120.3 . . ?
C5 C6 H6 120.3 . . ?
C6 C7 C8 121.16(12) . . ?
C6 C7 H7 119.4 . . ?
C8 C7 H7 119.4 . . ?
C7 C8 C9 121.62(12) . . ?
C7 C8 C13 119.30(12) . . ?
C9 C8 C13 119.07(12) . . ?
C10 C9 C8 121.15(12) . . ?
C10 C9 H9 119.4 . . ?
C8 C9 H9 119.4 . . ?
C9 C10 C11 119.78(13) . . ?
C9 C10 H10 120.1 . . ?
C11 C10 H10 120.1 . . ?
C12 C11 C10 120.67(13) . . ?
C12 C11 H11 119.7 . . ?
C10 C11 H11 119.7 . . ?
C11 C12 C13 121.18(12) . . ?
C11 C12 H12 119.4 . . ?
C13 C12 H12 119.4 . . ?
C12 C13 C8 118.14(12) . . ?
C12 C13 C4 122.87(12) . . ?
C8 C13 C4 118.98(12) . . ?
C25 C20 C21 117.88(12) . . ?
C25 C20 C1 123.48(12) . . ?
C21 C20 C1 118.64(11) . . ?
C22 C21 C20 122.06(12) . . ?
C22 C21 S1 116.94(10) . . ?
C20 C21 S1 120.99(10) . . ?
C21 C22 C23 119.33(12) . . ?
C21 C22 H22 120.3 . . ?
C23 C22 H22 120.3 . . ?
C24 C23 C22 119.44(12) . . ?
C24 C23 H23 120.3 . . ?
C22 C23 H23 120.3 . . ?
C23 C24 C25 120.87(12) . . ?
C23 C24 H24 119.6 . . ?
C25 C24 H24 119.6 . . ?
C20 C25 C24 120.36(12) . . ?
C20 C25 H25 119.8 . . ?
C24 C25 H25 119.8 . . ?
C19 C14 C15 117.90(12) . . ?
C19 C14 C1 123.19(12) . . ?
C15 C14 C1 118.88(11) . . ?
C16 C15 C14 122.28(12) . . ?
C16 C15 S1 116.73(10) . . ?
C14 C15 S1 120.96(10) . . ?
C15 C16 C17 118.70(13) . . ?
C15 C16 H16 120.7 . . ?
C17 C16 H16 120.7 . . ?
C18 C17 C16 120.16(13) . . ?
C18 C17 H17 119.9 . . ?
C16 C17 H17 119.9 . . ?
C17 C18 C19 120.41(13) . . ?
C17 C18 H18 119.8 . . ?
C19 C18 H18 119.8 . . ?
C14 C19 C18 120.51(13) . . ?
C14 C19 H19 119.7 . . ?
C18 C19 H19 119.7 . . ?
C5 O1 C1 117.02(10) . . ?
O11 S1 C21 106.89(6) . . ?
O11 S1 C15 107.57(6) . . ?
C21 S1 C15 94.87(6) . . ?

loop_
_geom_bond_atom_site_label_1
_geom_bond_atom_site_label_2
_geom_bond_distance
_geom_bond_site_symmetry_2
_geom_bond_publ_flag
C1 O1 1.4632(14) . ?
C1 C2 1.5024(17) . ?
C1 C14 1.5260(18) . ?
C1 C20 1.5337(17) . ?
C2 C3 1.3335(19) . ?
C2 H2 0.9500 . ?
C3 C4 1.4620(17) . ?
C3 H3 0.9500 . ?
C4 C5 1.3817(18) . ?
C4 C13 1.4320(18) . ?
C5 O1 1.3739(15) . ?
C5 C6 1.4085(17) . ?
C6 C7 1.3670(19) . ?
C6 H6 0.9500 . ?
C7 C8 1.4179(19) . ?
C7 H7 0.9500 . ?
C8 C9 1.4212(18) . ?
C8 C13 1.4298(18) . ?
C9 C10 1.370(2) . ?
C9 H9 0.9500 . ?
C10 C11 1.408(2) . ?
C10 H10 0.9500 . ?
C11 C12 1.3737(19) . ?
C11 H11 0.9500 . ?
C12 C13 1.4169(18) . ?
C12 H12 0.9500 . ?
C20 C25 1.3947(18) . ?
C20 C21 1.3974(18) . ?
C21 C22 1.3880(18) . ?
C21 S1 1.7932(13) . ?
C22 C23 1.3919(19) . ?
C22 H22 0.9500 . ?
C23 C24 1.386(2) . ?
C23 H23 0.9500 . ?
C24 C25 1.3954(19) . ?
C24 H24 0.9500 . ?
C25 H25 0.9500 . ?
C14 C19 1.3938(18) . ?
C14 C15 1.3954(18) . ?
C15 C16 1.3887(18) . ?
C15 S1 1.7947(13) . ?
C16 C17 1.393(2) . ?
C16 H16 0.9500 . ?
C17 C18 1.384(2) . ?
C17 H17 0.9500 . ?
C18 C19 1.395(2) . ?
C18 H18 0.9500 . ?
C19 H19 0.9500 . ?
O11 S1 1.4930(10) . ?
